data_2227824
loop_
_publ_author_name
'Zhang, Qian'
'Yan, Peng-Fei'
'Li, Guang-Ming'
'Chen, Peng'

_publ_section_title
;
 6,6'-Dimethoxy-2,2'-[(cyclohexane-1,2-diyl)bis(nitrilomethylidyne)]diphenol
;
_journal_coeditor_code NG5006
_journal_issue 9
_journal_name_full 'Acta Crystallographica Section E'
_journal_page_first o2450
_journal_paper_doi 10.1107/S1600536810033465
_journal_volume 66
_journal_year 2010
_chemical_formula_iupac 'C22 H26 N2 O4'
_chemical_formula_moiety 'C22 H26 N2 O4'
_chemical_formula_sum 'C22 H26 N2 O4'
_chemical_formula_weight 382.45
_chemical_name_systematic
;
6,6'-Dimethoxy-2,2'-[(cyclohexane-1,2-diyl)bis(nitrilomethylidyne)]diphenol
;
_space_group_IT_number 14
_symmetry_cell_setting monoclinic
_symmetry_space_group_name_Hall '-P 2ybc'
_symmetry_space_group_name_H-M 'P 1 21/c 1'
_atom_sites_solution_hydrogens geom
_atom_sites_solution_primary direct
_atom_sites_solution_secondary difmap
_cell_angle_alpha 90.00
_cell_angle_beta 107.54(3)
_cell_angle_gamma 90.00
_cell_formula_units_Z 4
_cell_length_a 15.014(3)
_cell_length_b 12.029(2)
_cell_length_c 12.099(2)
_cell_measurement_reflns_used 4748
_cell_measurement_temperature 293(2)
_cell_measurement_theta_max 27.48
_cell_measurement_theta_min 3.09
_cell_volume 2083.5(7)
_computing_cell_refinement 'RAPID-AUTO (Rigaku, 1998)'
_computing_data_collection 'RAPID-AUTO (Rigaku, 1998)'
_computing_data_reduction 'CrystalClear (Rigaku/MSC, 2002)'
_computing_molecular_graphics 'SHELXTL (Sheldrick, 2008)'
_computing_publication_material 'SHELXL97 (Sheldrick, 2008)'
_computing_structure_refinement 'SHELXL97 (Sheldrick, 2008)'
_computing_structure_solution 'SHELXS97 (Sheldrick, 2008)'
_diffrn_ambient_temperature 293(2)
_diffrn_detector_area_resol_mean 10.000
_diffrn_measured_fraction_theta_full 0.996
_diffrn_measured_fraction_theta_max 0.996
_diffrn_measurement_device_type 'Rigaku R-AXIS RAPID'
_diffrn_measurement_method \w
_diffrn_radiation_monochromator graphite
_diffrn_radiation_source 'fine-focus sealed tube'
_diffrn_radiation_type MoK\a
_diffrn_radiation_wavelength 0.71073
_diffrn_reflns_av_R_equivalents 0.0618
_diffrn_reflns_av_sigmaI/netI 0.0526
_diffrn_reflns_limit_h_max 19
_diffrn_reflns_limit_h_min -19
_diffrn_reflns_limit_k_max 15
_diffrn_reflns_limit_k_min -15
_diffrn_reflns_limit_l_max 14
_diffrn_reflns_limit_l_min -15
_diffrn_reflns_number 19987
_diffrn_reflns_theta_full 27.48
_diffrn_reflns_theta_max 27.48
_diffrn_reflns_theta_min 3.09
_diffrn_standards_decay_% 0
_diffrn_standards_interval_count 0
_diffrn_standards_interval_time 0
_diffrn_standards_number 0
_exptl_absorpt_coefficient_mu 0.084
_exptl_absorpt_correction_type none
_exptl_crystal_colour yellow
_exptl_crystal_density_diffrn 1.219
_exptl_crystal_density_method 'not measured'
_exptl_crystal_description block
_exptl_crystal_F_000 816
_exptl_crystal_size_max 0.22
_exptl_crystal_size_mid 0.20
_exptl_crystal_size_min 0.15
_refine_diff_density_max 0.132
_refine_diff_density_min -0.176
_refine_ls_extinction_method none
_refine_ls_goodness_of_fit_ref 1.027
_refine_ls_hydrogen_treatment mixed
_refine_ls_matrix_type full
_refine_ls_number_parameters 259
_refine_ls_number_reflns 4748
_refine_ls_number_restraints 1
_refine_ls_restrained_S_all 1.027
_refine_ls_R_factor_all 0.1591
_refine_ls_R_factor_gt 0.0722
_refine_ls_shift/su_max 0.001
_refine_ls_shift/su_mean 0.000
_refine_ls_structure_factor_coef Fsqd
_refine_ls_weighting_details 'calc w=1/[\s^2^(Fo^2^)+(0.0509P)^2^+0.6508P] where P=(Fo^2^+2Fc^2^)/3'
_refine_ls_weighting_scheme calc
_refine_ls_wR_factor_gt 0.1279
_refine_ls_wR_factor_ref 0.1641
_reflns_number_gt 2352
_reflns_number_total 4748
_reflns_threshold_expression I>2sigma(I)
_cod_data_source_file ng5006.cif
_cod_data_source_block I
_cod_original_cell_volume 2083.5(6)
_cod_original_sg_symbol_H-M 'P 21/c'
_cod_database_code 2227824
_cod_database_fobs_code 2227824

loop_
_symmetry_equiv_pos_as_xyz
'x, y, z'
'-x, y+1/2, -z+1/2'
'-x, -y, -z'
'x, -y-1/2, z-1/2'

loop_
_atom_site_type_symbol
_atom_site_label
_atom_site_fract_x
_atom_site_fract_y
_atom_site_fract_z
_atom_site_U_iso_or_equiv
_atom_site_adp_type
_atom_site_calc_flag
_atom_site_refinement_flags
_atom_site_occupancy
_atom_site_disorder_assembly
_atom_site_disorder_group
C C1 0.0604(3) 0.6458(3) 0.0711(3) 0.1152(12) Uani d . 1 . .
H H1A 0.0594 0.6532 -0.0083 0.173 Uiso calc R 1 . .
H H1B 0.1008 0.7015 0.1171 0.173 Uiso calc R 1 . .
H H1C -0.0016 0.6553 0.0765 0.173 Uiso calc R 1 . .
C C2 0.0895(3) 0.5459(3) 0.4138(4) 0.1002(11) Uani d . 1 . .
H H2A 0.0743 0.5934 0.4661 0.120 Uiso calc R 1 . .
C C3 0.6339(2) 0.4074(3) 0.4551(3) 0.0913(10) Uani d . 1 . .
H H3A 0.6771 0.4377 0.4223 0.110 Uiso calc R 1 . .
C C4 0.2019(2) -0.1264(2) 0.3541(3) 0.0877(9) Uani d . 1 . .
H H4A 0.2139 -0.1370 0.4368 0.105 Uiso calc R 1 . .
H H4B 0.1573 -0.1825 0.3140 0.105 Uiso calc R 1 . .
C C5 0.1206(2) 0.4412(3) 0.4475(3) 0.0897(9) Uani d . 1 . .
H H5A 0.1276 0.4182 0.5231 0.108 Uiso calc R 1 . .
C C6 0.2916(2) -0.1400(2) 0.3237(3) 0.0832(9) Uani d . 1 . .
H H6A 0.2788 -0.1342 0.2404 0.100 Uiso calc R 1 . .
H H6B 0.3175 -0.2132 0.3475 0.100 Uiso calc R 1 . .
C C7 0.6257(2) 0.5092(3) 0.7826(3) 0.1011(11) Uani d . 1 . .
H H7A 0.6137 0.5225 0.8550 0.152 Uiso calc R 1 . .
H H7B 0.6185 0.5774 0.7395 0.152 Uiso calc R 1 . .
H H7C 0.6883 0.4821 0.7971 0.152 Uiso calc R 1 . .
C C8 0.5739(2) 0.3277(3) 0.3967(2) 0.0801(9) Uani d . 1 . .
H H8A 0.5761 0.3042 0.3243 0.096 Uiso calc R 1 . .
C C9 0.0802(2) 0.5821(2) 0.3029(3) 0.0869(9) Uani d . 1 . .
H H9A 0.0599 0.6542 0.2813 0.104 Uiso calc R 1 . .
C C10 0.36190(19) -0.0523(2) 0.3828(2) 0.0712(8) Uani d . 1 . .
H H10A 0.4176 -0.0605 0.3587 0.085 Uiso calc R 1 . .
H H10B 0.3796 -0.0634 0.4660 0.085 Uiso calc R 1 . .
C C11 0.16120(19) -0.0121(2) 0.3201(3) 0.0805(9) Uani d . 1 . .
H H11A 0.1046 -0.0040 0.3421 0.097 Uiso calc R 1 . .
H H11B 0.1449 -0.0038 0.2366 0.097 Uiso calc R 1 . .
C C12 0.10074(19) 0.5126(2) 0.2240(3) 0.0721(8) Uani d . 1 . .
C C13 0.14201(18) 0.3684(2) 0.3698(2) 0.0645(7) Uani d . 1 . .
C C14 0.6317(2) 0.4439(2) 0.5620(2) 0.0732(8) Uani d . 1 . .
H H14A 0.6731 0.4987 0.6009 0.088 Uiso calc R 1 . .
C C15 0.17636(18) 0.2574(2) 0.4061(2) 0.0658(7) Uani d . 1 . .
H H15A 0.1869 0.2370 0.4831 0.079 Uiso calc R 1 . .
C C16 0.23034(17) 0.0781(2) 0.3785(2) 0.0605(7) Uani d . 1 . .
H H16A 0.2407 0.0746 0.4624 0.073 Uiso calc R 1 . .
C C17 0.13111(18) 0.4042(2) 0.2567(3) 0.0677(7) Uani d . 1 . .
C C18 0.56880(19) 0.3998(2) 0.6112(2) 0.0605(7) Uani d . 1 . .
C C19 0.50689(17) 0.3178(2) 0.5532(2) 0.0546(6) Uani d . 1 . .
C C20 0.32359(16) 0.0644(2) 0.3545(2) 0.0565(6) Uani d . 1 . .
H H20A 0.3149 0.0794 0.2723 0.068 Uiso calc R 1 . .
C C21 0.50889(17) 0.2810(2) 0.44483(19) 0.0558(6) Uani d . 1 . .
C C22 0.44426(17) 0.1969(2) 0.3816(2) 0.0574(6) Uani d . 1 . .
H H22A 0.4441 0.1787 0.3068 0.069 Uiso calc R 1 . .
N N1 0.19248(14) 0.18712(18) 0.33625(18) 0.0628(6) Uani d . 1 . .
N N2 0.38790(14) 0.14722(17) 0.42452(16) 0.0568(5) Uani d . 1 . .
O O1 0.56134(14) 0.42882(16) 0.71764(15) 0.0826(6) Uani d . 1 . .
O O2 0.09388(17) 0.53935(17) 0.1121(2) 0.1010(7) Uani d . 1 . .
O O3 0.15024(16) 0.33730(17) 0.17764(17) 0.0920(7) Uani d D 1 . .
H H3 0.166(3) 0.2728(19) 0.211(3) 0.138 Uiso d D 1 . .
O O4 0.44555(14) 0.27515(16) 0.60379(15) 0.0754(6) Uani d . 1 . .
H H4 0.414(2) 0.225(3) 0.557(3) 0.113 Uiso d . 1 . .

loop_
_atom_site_aniso_label
_atom_site_aniso_U_11
_atom_site_aniso_U_22
_atom_site_aniso_U_33
_atom_site_aniso_U_12
_atom_site_aniso_U_13
_atom_site_aniso_U_23
C1 0.121(3) 0.082(2) 0.148(3) 0.027(2) 0.048(3) 0.034(2)
C2 0.113(3) 0.078(2) 0.125(3) -0.003(2) 0.058(2) -0.029(2)
C3 0.093(2) 0.111(3) 0.081(2) -0.041(2) 0.0441(18) -0.012(2)
C4 0.082(2) 0.0693(19) 0.112(2) -0.0142(16) 0.0286(19) 0.0015(18)
C5 0.105(3) 0.081(2) 0.095(2) -0.0020(19) 0.049(2) -0.0140(19)
C6 0.083(2) 0.0656(18) 0.098(2) 0.0009(16) 0.0235(18) -0.0063(17)
C7 0.116(3) 0.106(2) 0.073(2) -0.028(2) 0.0178(19) -0.0256(19)
C8 0.086(2) 0.099(2) 0.0646(17) -0.0261(18) 0.0367(16) -0.0097(16)
C9 0.075(2) 0.0583(18) 0.130(3) -0.0048(15) 0.036(2) -0.011(2)
C10 0.0629(18) 0.0709(18) 0.0779(18) 0.0088(15) 0.0182(14) 0.0011(15)
C11 0.0510(17) 0.082(2) 0.105(2) -0.0047(15) 0.0185(16) 0.0027(18)
C12 0.0568(18) 0.0676(19) 0.089(2) 0.0003(14) 0.0181(15) -0.0017(17)
C13 0.0553(16) 0.0637(17) 0.0768(18) -0.0028(13) 0.0231(14) -0.0080(15)
C14 0.071(2) 0.0743(18) 0.0709(18) -0.0194(15) 0.0154(15) -0.0041(15)
C15 0.0591(17) 0.0781(19) 0.0619(15) -0.0067(14) 0.0207(13) -0.0010(15)
C16 0.0526(16) 0.0638(16) 0.0643(15) 0.0046(13) 0.0163(12) 0.0075(13)
C17 0.0513(16) 0.0673(18) 0.0813(19) 0.0062(14) 0.0150(14) -0.0084(16)
C18 0.0653(17) 0.0625(16) 0.0514(14) 0.0017(14) 0.0142(13) 0.0037(13)
C19 0.0539(15) 0.0601(15) 0.0508(14) 0.0007(13) 0.0175(12) 0.0066(12)
C20 0.0523(15) 0.0650(16) 0.0519(13) -0.0002(13) 0.0151(12) 0.0026(13)
C21 0.0546(16) 0.0651(16) 0.0475(13) -0.0021(13) 0.0151(12) 0.0028(12)
C22 0.0566(16) 0.0722(17) 0.0446(13) 0.0030(13) 0.0170(12) 0.0015(13)
N1 0.0553(13) 0.0680(14) 0.0620(13) 0.0058(11) 0.0129(11) -0.0021(12)
N2 0.0513(13) 0.0666(13) 0.0527(11) -0.0026(10) 0.0157(10) 0.0019(10)
O1 0.0954(15) 0.0916(14) 0.0620(11) -0.0214(12) 0.0258(10) -0.0159(11)
O2 0.1142(18) 0.0841(15) 0.1000(17) 0.0303(13) 0.0250(14) 0.0171(13)
O3 0.1182(18) 0.0836(14) 0.0708(13) 0.0356(13) 0.0233(12) 0.0012(11)
O4 0.0820(14) 0.0921(15) 0.0601(11) -0.0245(11) 0.0335(10) -0.0087(10)

loop_
_atom_type_symbol
_atom_type_description
_atom_type_scat_dispersion_real
_atom_type_scat_dispersion_imag
_atom_type_scat_source
C C 0.0033 0.0016 'International Tables Vol C Tables 4.2.6.8 and 6.1.1.4'
H H 0.0000 0.0000 'International Tables Vol C Tables 4.2.6.8 and 6.1.1.4'
N N 0.0061 0.0033 'International Tables Vol C Tables 4.2.6.8 and 6.1.1.4'
O O 0.0106 0.0060 'International Tables Vol C Tables 4.2.6.8 and 6.1.1.4'

loop_
_geom_angle_atom_site_label_1
_geom_angle_atom_site_label_2
_geom_angle_atom_site_label_3
_geom_angle_site_symmetry_1
_geom_angle_site_symmetry_3
_geom_angle
_geom_angle_publ_flag
O2 C1 H1A . . 109.5 ?
O2 C1 H1B . . 109.5 ?
H1A C1 H1B . . 109.5 ?
O2 C1 H1C . . 109.5 ?
H1A C1 H1C . . 109.5 ?
H1B C1 H1C . . 109.5 ?
C5 C2 C9 . . 120.6(3) ?
C5 C2 H2A . . 119.7 ?
C9 C2 H2A . . 119.7 ?
C8 C3 C14 . . 121.0(3) ?
C8 C3 H3A . . 119.5 ?
C14 C3 H3A . . 119.5 ?
C6 C4 C11 . . 110.5(2) ?
C6 C4 H4A . . 109.6 ?
C11 C4 H4A . . 109.6 ?
C6 C4 H4B . . 109.6 ?
C11 C4 H4B . . 109.6 ?
H4A C4 H4B . . 108.1 ?
C2 C5 C13 . . 120.5(3) ?
C2 C5 H5A . . 119.8 ?
C13 C5 H5A . . 119.8 ?
C4 C6 C10 . . 110.9(2) ?
C4 C6 H6A . . 109.5 ?
C10 C6 H6A . . 109.5 ?
C4 C6 H6B . . 109.5 ?
C10 C6 H6B . . 109.5 ?
H6A C6 H6B . . 108.0 ?
O1 C7 H7A . . 109.5 ?
O1 C7 H7B . . 109.5 ?
H7A C7 H7B . . 109.5 ?
O1 C7 H7C . . 109.5 ?
H7A C7 H7C . . 109.5 ?
H7B C7 H7C . . 109.5 ?
C3 C8 C21 . . 120.3(3) ?
C3 C8 H8A . . 119.9 ?
C21 C8 H8A . . 119.9 ?
C12 C9 C2 . . 120.5(3) ?
C12 C9 H9A . . 119.8 ?
C2 C9 H9A . . 119.8 ?
C6 C10 C20 . . 112.1(2) ?
C6 C10 H10A . . 109.2 ?
C20 C10 H10A . . 109.2 ?
C6 C10 H10B . . 109.2 ?
C20 C10 H10B . . 109.2 ?
H10A C10 H10B . . 107.9 ?
C4 C11 C16 . . 111.1(2) ?
C4 C11 H11A . . 109.4 ?
C16 C11 H11A . . 109.4 ?
C4 C11 H11B . . 109.4 ?
C16 C11 H11B . . 109.4 ?
H11A C11 H11B . . 108.0 ?
O2 C12 C9 . . 125.5(3) ?
O2 C12 C17 . . 114.9(3) ?
C9 C12 C17 . . 119.6(3) ?
C5 C13 C17 . . 119.1(3) ?
C5 C13 C15 . . 120.5(3) ?
C17 C13 C15 . . 120.4(2) ?
C18 C14 C3 . . 120.0(3) ?
C18 C14 H14A . . 120.0 ?
C3 C14 H14A . . 120.0 ?
N1 C15 C13 . . 122.2(3) ?
N1 C15 H15A . . 118.9 ?
C13 C15 H15A . . 118.9 ?
N1 C16 C11 . . 109.8(2) ?
N1 C16 C20 . . 108.3(2) ?
C11 C16 C20 . . 111.9(2) ?
N1 C16 H16A . . 108.9 ?
C11 C16 H16A . . 108.9 ?
C20 C16 H16A . . 108.9 ?
O3 C17 C13 . . 121.7(2) ?
O3 C17 C12 . . 118.5(3) ?
C13 C17 C12 . . 119.7(3) ?
C14 C18 O1 . . 125.0(2) ?
C14 C18 C19 . . 120.0(2) ?
O1 C18 C19 . . 115.0(2) ?
O4 C19 C18 . . 118.9(2) ?
O4 C19 C21 . . 121.1(2) ?
C18 C19 C21 . . 120.0(2) ?
N2 C20 C10 . . 111.1(2) ?
N2 C20 C16 . . 107.46(19) ?
C10 C20 C16 . . 111.4(2) ?
N2 C20 H20A . . 108.9 ?
C10 C20 H20A . . 108.9 ?
C16 C20 H20A . . 108.9 ?
C19 C21 C8 . . 118.7(2) ?
C19 C21 C22 . . 121.2(2) ?
C8 C21 C22 . . 120.1(2) ?
N2 C22 C21 . . 122.4(2) ?
N2 C22 H22A . . 118.8 ?
C21 C22 H22A . . 118.8 ?
C15 N1 C16 . . 119.8(2) ?
C22 N2 C20 . . 119.2(2) ?
C18 O1 C7 . . 117.2(2) ?
C12 O2 C1 . . 118.4(3) ?
C17 O3 H3 . . 107(2) ?
C19 O4 H4 . . 106(2) ?

loop_
_geom_bond_atom_site_label_1
_geom_bond_atom_site_label_2
_geom_bond_site_symmetry_2
_geom_bond_distance
_geom_bond_publ_flag
C1 O2 . 1.410(3) ?
C1 H1A . 0.9600 ?
C1 H1B . 0.9600 ?
C1 H1C . 0.9600 ?
C2 C5 . 1.363(4) ?
C2 C9 . 1.378(4) ?
C2 H2A . 0.9300 ?
C3 C8 . 1.358(4) ?
C3 C14 . 1.377(4) ?
C3 H3A . 0.9300 ?
C4 C6 . 1.509(4) ?
C4 C11 . 1.510(4) ?
C4 H4A . 0.9700 ?
C4 H4B . 0.9700 ?
C5 C13 . 1.392(4) ?
C5 H5A . 0.9300 ?
C6 C10 . 1.511(4) ?
C6 H6A . 0.9700 ?
C6 H6B . 0.9700 ?
C7 O1 . 1.425(3) ?
C7 H7A . 0.9600 ?
C7 H7B . 0.9600 ?
C7 H7C . 0.9600 ?
C8 C21 . 1.397(3) ?
C8 H8A . 0.9300 ?
C9 C12 . 1.371(4) ?
C9 H9A . 0.9300 ?
C10 C20 . 1.516(3) ?
C10 H10A . 0.9700 ?
C10 H10B . 0.9700 ?
C11 C16 . 1.521(3) ?
C11 H11A . 0.9700 ?
C11 H11B . 0.9700 ?
C12 O2 . 1.365(3) ?
C12 C17 . 1.399(4) ?
C13 C17 . 1.396(4) ?
C13 C15 . 1.452(4) ?
C14 C18 . 1.367(3) ?
C14 H14A . 0.9300 ?
C15 N1 . 1.269(3) ?
C15 H15A . 0.9300 ?
C16 N1 . 1.459(3) ?
C16 C20 . 1.522(3) ?
C16 H16A . 0.9800 ?
C17 O3 . 1.346(3) ?
C18 O1 . 1.371(3) ?
C18 C19 . 1.392(3) ?
C19 O4 . 1.351(3) ?
C19 C21 . 1.393(3) ?
C20 N2 . 1.466(3) ?
C20 H20A . 0.9800 ?
C21 C22 . 1.450(3) ?
C22 N2 . 1.268(3) ?
C22 H22A . 0.9300 ?
O3 H3 . 0.876(18) ?
O4 H4 . 0.86(3) ?

loop_
_geom_hbond_atom_site_label_D
_geom_hbond_atom_site_label_H
_geom_hbond_atom_site_label_A
_geom_hbond_site_symmetry_A
_geom_hbond_distance_DH
_geom_hbond_distance_HA
_geom_hbond_distance_DA
_geom_hbond_angle_DHA
O3 H3 N1 . 0.876(18) 1.77(2) 2.572(3) 150(3)
O4 H4 N2 . 0.86(3) 1.80(3) 2.587(3) 152(3)

loop_
_cod_related_entry_id
_cod_related_entry_database
_cod_related_entry_code
1 ChemSpider 30650336
